data_7153769
loop_
_publ_author_name
'Miesch, Laurence'
'Welsch, Tania'
'Miesch, Michel'

_publ_section_title
;
 Stereoselective cross aldol condensation of bicyclo[3.2.0]alkanones.
;
_journal_issue 24
_journal_name_full 'Organic &amp; biomolecular chemistry'
_journal_page_first 4025
_journal_page_last 4029
_journal_paper_doi 10.1039/c3ob40431e
_journal_volume 11
_journal_year 2013
_chemical_absolute_configuration rm
_chemical_formula_moiety 'C19 H24 O4'
_chemical_formula_sum 'C19 H24 O4'
_chemical_formula_weight 316.38
_chemical_name_systematic
;
?
;
_space_group_IT_number 4
_symmetry_cell_setting monoclinic
_symmetry_space_group_name_Hall 'P 2yb'
_symmetry_space_group_name_H-M 'P 1 21 1'
_atom_sites_solution_hydrogens geom
_atom_sites_solution_primary direct
_atom_sites_solution_secondary difmap
_audit_creation_method SHELXL-97
_cell_angle_alpha 90.00
_cell_angle_beta 105.015(9)
_cell_angle_gamma 90.00
_cell_formula_units_Z 2
_cell_length_a 9.2220(10)
_cell_length_b 10.0520(14)
_cell_length_c 9.8200(12)
_cell_measurement_reflns_used 1972
_cell_measurement_temperature 173(2)
_cell_measurement_theta_max 29.131
_cell_measurement_theta_min 0.998
_cell_volume 879.23(19)
_computing_cell_refinement 'Denzo (Nonius B.V., 1998)'
_computing_data_collection 'Collect (Nonius B.V., 1998)'
_computing_data_reduction 'Denzo (Nonius B.V., 1998)'
_computing_molecular_graphics 'PLATON 98 (Spek, 1998)'
_computing_publication_material 'SHELXL-97 (Sheldrick, 1997)'
_computing_structure_refinement 'SHELXL-97 (Sheldrick, 1997)'
_computing_structure_solution 'SHELXS-97 (Sheldrick, 1997)'
_diffrn_ambient_temperature 173(2)
_diffrn_measured_fraction_theta_full 0.994
_diffrn_measured_fraction_theta_max 0.994
_diffrn_measurement_device_type KappaCCD
_diffrn_measurement_method 'phi and omega scans'
_diffrn_radiation_monochromator graphite
_diffrn_radiation_source 'fine-focus sealed tube'
_diffrn_radiation_type MoK\a
_diffrn_radiation_wavelength 0.71073
_diffrn_reflns_av_R_equivalents 0.0489
_diffrn_reflns_av_sigmaI/netI 0.0935
_diffrn_reflns_limit_h_max 12
_diffrn_reflns_limit_h_min -12
_diffrn_reflns_limit_k_max 13
_diffrn_reflns_limit_k_min -13
_diffrn_reflns_limit_l_max 13
_diffrn_reflns_limit_l_min -13
_diffrn_reflns_number 4268
_diffrn_reflns_theta_full 29.13
_diffrn_reflns_theta_max 29.13
_diffrn_reflns_theta_min 2.70
_exptl_absorpt_coefficient_mu 0.083
_exptl_absorpt_correction_type none
_exptl_crystal_colour colorless
_exptl_crystal_density_diffrn 1.195
_exptl_crystal_density_method 'not measured'
_exptl_crystal_description plate
_exptl_crystal_F_000 340
_exptl_crystal_size_max 0.20
_exptl_crystal_size_mid 0.15
_exptl_crystal_size_min 0.06
_refine_diff_density_max 0.148
_refine_diff_density_min -0.163
_refine_diff_density_rms 0.038
_refine_ls_abs_structure_details 'Flack H D (1983), Acta Cryst. A39, 876-881'
_refine_ls_abs_structure_Flack -10(10)
_refine_ls_extinction_method none
_refine_ls_goodness_of_fit_ref 1.020
_refine_ls_hydrogen_treatment constr
_refine_ls_matrix_type full
_refine_ls_number_parameters 210
_refine_ls_number_reflns 2486
_refine_ls_number_restraints 1
_refine_ls_restrained_S_all 1.020
_refine_ls_R_factor_all 0.1163
_refine_ls_R_factor_gt 0.0577
_refine_ls_shift/su_max 0.000
_refine_ls_shift/su_mean 0.000
_refine_ls_structure_factor_coef Fsqd
_refine_ls_weighting_details 'calc w=1/[\s^2^(Fo^2^)+(0.0364P)^2^+0.0000P] where P=(Fo^2^+2Fc^2^)/3'
_refine_ls_weighting_scheme calc
_refine_ls_wR_factor_gt 0.0884
_refine_ls_wR_factor_ref 0.1039
_reflns_number_gt 1499
_reflns_number_total 2486
_reflns_threshold_expression I>2sigma(I)
_cod_data_source_file c3ob40431e.cif
_cod_data_source_block miesch1636
_cod_depositor_comments
;
The following automatic conversions were performed:

'_symmetry_cell_setting' value 'Monoclinic' changed to 'monoclinic'
according to
/usr/data/users/saulius/automatic-downloads/retrospective/RSC/lib/dictionaries/cif_core.dic
dictionary named 'cif_core.dic' version 2.4.2 from 2011-04-26.

Automatic conversion script
Id: cif_fix_values 2281 2013-09-26 08:29:07Z andrius 
;
_cod_original_sg_symbol_H-M 'P 21'
_cod_database_code 7153769

loop_
_symmetry_equiv_pos_as_xyz
'x, y, z'
'-x, y+1/2, -z'

loop_
_atom_site_label
_atom_site_type_symbol
_atom_site_fract_x
_atom_site_fract_y
_atom_site_fract_z
_atom_site_U_iso_or_equiv
_atom_site_adp_type
_atom_site_occupancy
_atom_site_symmetry_multiplicity
_atom_site_calc_flag
_atom_site_refinement_flags
C1 C 0.0554(3) 0.1186(2) -0.5555(3) 0.0341(6) Uani 1 1 d .
H1 H -0.0550 0.1047 -0.5704 0.041 Uiso 1 1 calc R
C2 C 0.0891(3) 0.1887(3) -0.6851(3) 0.0412(7) Uani 1 1 d .
H2 H 0.1645 0.2622 -0.6607 0.049 Uiso 1 1 calc R
C3 C -0.0473(3) 0.2209(3) -0.8062(3) 0.0501(8) Uani 1 1 d .
H3A H -0.1261 0.2657 -0.7710 0.060 Uiso 1 1 calc R
H3B H -0.0190 0.2792 -0.8765 0.060 Uiso 1 1 calc R
C4 C -0.1014(3) 0.0859(3) -0.8701(3) 0.0472(8) Uani 1 1 d .
H4A H -0.1636 0.0956 -0.9682 0.057 Uiso 1 1 calc R
H4B H -0.1608 0.0396 -0.8138 0.057 Uiso 1 1 calc R
C5 C 0.0432(3) 0.0105(3) -0.8659(3) 0.0518(8) Uani 1 1 d .
H5A H 0.0819 0.0339 -0.9479 0.062 Uiso 1 1 calc R
H5B H 0.0266 -0.0868 -0.8659 0.062 Uiso 1 1 calc R
C6 C 0.1526(3) 0.0553(3) -0.7278(3) 0.0433(7) Uani 1 1 d .
H6 H 0.2599 0.0599 -0.7313 0.052 Uiso 1 1 calc R
C7 C 0.1294(3) -0.0058(3) -0.5950(3) 0.0362(6) Uani 1 1 d .
C8 C 0.1247(3) 0.1756(3) -0.4104(3) 0.0348(6) Uani 1 1 d .
H8 H 0.0844 0.2670 -0.4037 0.042 Uiso 1 1 calc R
C9 C 0.3525(3) 0.3027(3) -0.3727(3) 0.0490(8) Uani 1 1 d .
C10 C 0.5197(3) 0.2880(4) -0.3366(4) 0.0729(11) Uani 1 1 d .
H10A H 0.5649 0.3717 -0.3563 0.109 Uiso 1 1 calc R
H10B H 0.5465 0.2165 -0.3934 0.109 Uiso 1 1 calc R
H10C H 0.5572 0.2662 -0.2363 0.109 Uiso 1 1 calc R
C11 C 0.1025(3) 0.0907(3) -0.2889(3) 0.0387(7) Uani 1 1 d .
H11 H 0.1495 0.0014 -0.2913 0.046 Uiso 1 1 calc R
C12 C -0.0613(3) 0.0743(3) -0.2926(3) 0.0476(8) Uani 1 1 d .
H12A H -0.0699 0.0276 -0.2075 0.071 Uiso 1 1 calc R
H12B H -0.1118 0.0227 -0.3761 0.071 Uiso 1 1 calc R
H12C H -0.1085 0.1621 -0.2967 0.071 Uiso 1 1 calc R
C13 C 0.3096(3) 0.0986(3) -0.0820(3) 0.0439(7) Uani 1 1 d .
H13A H 0.3801 0.0895 -0.1423 0.053 Uiso 1 1 calc R
H13B H 0.2890 0.0087 -0.0504 0.053 Uiso 1 1 calc R
C14 C 0.3790(3) 0.1841(3) 0.0440(3) 0.0378(7) Uani 1 1 d .
C15 C 0.3256(3) 0.3097(3) 0.0600(3) 0.0487(8) Uani 1 1 d .
H15 H 0.2429 0.3443 -0.0099 0.058 Uiso 1 1 calc R
C16 C 0.3915(3) 0.3860(3) 0.1771(3) 0.0532(8) Uani 1 1 d .
H16 H 0.3540 0.4725 0.1868 0.064 Uiso 1 1 calc R
C17 C 0.5104(4) 0.3374(3) 0.2788(4) 0.0556(9) Uani 1 1 d .
H17 H 0.5555 0.3901 0.3589 0.067 Uiso 1 1 calc R
C18 C 0.5644(3) 0.2121(4) 0.2648(3) 0.0562(9) Uani 1 1 d .
H18 H 0.6469 0.1780 0.3352 0.067 Uiso 1 1 calc R
C19 C 0.4987(3) 0.1359(3) 0.1484(3) 0.0482(8) Uani 1 1 d .
H19 H 0.5361 0.0491 0.1397 0.058 Uiso 1 1 calc R
O1 O 0.1626(2) -0.11194(19) -0.5381(2) 0.0470(5) Uani 1 1 d .
O2 O 0.28681(19) 0.18253(18) -0.39341(19) 0.0405(5) Uani 1 1 d .
O3 O 0.2857(3) 0.4058(2) -0.3803(3) 0.0719(8) Uani 1 1 d .
O4 O 0.17443(19) 0.15763(18) -0.15991(18) 0.0436(5) Uani 1 1 d .

loop_
_atom_site_aniso_label
_atom_site_aniso_U_11
_atom_site_aniso_U_22
_atom_site_aniso_U_33
_atom_site_aniso_U_23
_atom_site_aniso_U_13
_atom_site_aniso_U_12
C1 0.0313(14) 0.0320(14) 0.0379(16) 0.0005(12) 0.0072(11) -0.0015(12)
C2 0.0460(16) 0.0355(15) 0.0410(16) 0.0036(14) 0.0092(13) -0.0083(14)
C3 0.057(2) 0.0461(18) 0.0417(18) 0.0058(14) 0.0023(15) -0.0039(15)
C4 0.0473(18) 0.0531(18) 0.0370(17) -0.0013(14) 0.0034(13) -0.0069(15)
C5 0.057(2) 0.062(2) 0.0379(18) -0.0056(16) 0.0159(15) 0.0023(17)
C6 0.0365(15) 0.0550(18) 0.0416(17) -0.0005(16) 0.0156(13) -0.0011(14)
C7 0.0265(14) 0.0368(16) 0.0424(17) -0.0053(14) 0.0036(12) -0.0061(12)
C8 0.0330(14) 0.0300(13) 0.0416(16) 0.0001(13) 0.0099(11) 0.0022(12)
C9 0.057(2) 0.0437(18) 0.0419(18) -0.0021(16) 0.0049(14) -0.0170(18)
C10 0.049(2) 0.084(3) 0.079(3) 0.000(2) 0.0054(18) -0.028(2)
C11 0.0463(16) 0.0344(15) 0.0350(16) -0.0030(13) 0.0098(13) -0.0002(13)
C12 0.0486(18) 0.0541(19) 0.0420(18) 0.0011(15) 0.0150(14) -0.0078(15)
C13 0.0414(16) 0.0479(18) 0.0424(17) 0.0041(14) 0.0108(13) 0.0091(14)
C14 0.0301(14) 0.0450(17) 0.0393(16) 0.0065(14) 0.0105(12) -0.0012(13)
C15 0.0429(17) 0.0480(19) 0.0485(19) 0.0068(16) -0.0004(14) 0.0002(16)
C16 0.0446(18) 0.0489(18) 0.060(2) -0.0027(18) 0.0030(15) -0.0026(16)
C17 0.048(2) 0.067(2) 0.047(2) -0.0038(16) 0.0049(16) -0.0121(17)
C18 0.0385(17) 0.075(3) 0.051(2) 0.0084(19) 0.0034(14) -0.0002(18)
C19 0.0421(17) 0.0540(19) 0.0482(19) 0.0067(16) 0.0112(14) 0.0098(15)
O1 0.0508(12) 0.0337(11) 0.0520(13) -0.0022(10) 0.0054(9) 0.0024(10)
O2 0.0374(11) 0.0382(11) 0.0458(12) -0.0018(9) 0.0103(8) -0.0066(9)
O3 0.0779(17) 0.0369(14) 0.092(2) -0.0033(13) 0.0057(14) -0.0180(12)
O4 0.0422(11) 0.0487(12) 0.0352(11) -0.0043(9) 0.0018(8) 0.0100(10)

loop_
_atom_type_symbol
_atom_type_description
_atom_type_scat_dispersion_real
_atom_type_scat_dispersion_imag
_atom_type_scat_source
C C 0.0033 0.0000 'International Tables Vol C Tables 4.2.6.8 and 6.1.1.4'
H H 0.0000 0.0000 'International Tables Vol C Tables 4.2.6.8 and 6.1.1.4'
O O 0.0106 0.0000 'International Tables Vol C Tables 4.2.6.8 and 6.1.1.4'

loop_
_geom_angle_atom_site_label_1
_geom_angle_atom_site_label_2
_geom_angle_atom_site_label_3
_geom_angle
C8 C1 C7 116.3(2)
C8 C1 C2 118.3(2)
C7 C1 C2 88.1(2)
C8 C1 H1 110.8
C7 C1 H1 110.8
C2 C1 H1 110.8
C3 C2 C1 115.8(2)
C3 C2 C6 105.3(2)
C1 C2 C6 89.9(2)
C3 C2 H2 114.3
C1 C2 H2 114.3
C6 C2 H2 114.3
C4 C3 C2 104.4(2)
C4 C3 H3A 110.9
C2 C3 H3A 110.9
C4 C3 H3B 110.9
C2 C3 H3B 110.9
H3A C3 H3B 108.9
C3 C4 C5 103.9(2)
C3 C4 H4A 111.0
C5 C4 H4A 111.0
C3 C4 H4B 111.0
C5 C4 H4B 111.0
H4A C4 H4B 109.0
C4 C5 C6 104.4(2)
C4 C5 H5A 110.9
C6 C5 H5A 110.9
C4 C5 H5B 110.9
C6 C5 H5B 110.9
H5A C5 H5B 108.9
C7 C6 C5 115.9(2)
C7 C6 C2 88.3(2)
C5 C6 C2 106.4(2)
C7 C6 H6 114.4
C5 C6 H6 114.4
C2 C6 H6 114.4
O1 C7 C6 133.3(3)
O1 C7 C1 133.2(3)
C6 C7 C1 93.4(2)
O2 C8 C1 107.1(2)
O2 C8 C11 106.18(19)
C1 C8 C11 114.6(2)
O2 C8 H8 109.6
C1 C8 H8 109.6
C11 C8 H8 109.6
O3 C9 O2 124.3(3)
O3 C9 C10 125.6(3)
O2 C9 C10 110.1(3)
C9 C10 H10A 109.5
C9 C10 H10B 109.5
H10A C10 H10B 109.5
C9 C10 H10C 109.5
H10A C10 H10C 109.5
H10B C10 H10C 109.5
O4 C11 C12 107.6(2)
O4 C11 C8 107.7(2)
C12 C11 C8 112.3(2)
O4 C11 H11 109.7
C12 C11 H11 109.7
C8 C11 H11 109.7
C11 C12 H12A 109.5
C11 C12 H12B 109.5
H12A C12 H12B 109.5
C11 C12 H12C 109.5
H12A C12 H12C 109.5
H12B C12 H12C 109.5
O4 C13 C14 109.4(2)
O4 C13 H13A 109.8
C14 C13 H13A 109.8
O4 C13 H13B 109.8
C14 C13 H13B 109.8
H13A C13 H13B 108.2
C15 C14 C19 118.4(3)
C15 C14 C13 121.9(2)
C19 C14 C13 119.7(3)
C14 C15 C16 120.6(3)
C14 C15 H15 119.7
C16 C15 H15 119.7
C17 C16 C15 120.3(3)
C17 C16 H16 119.8
C15 C16 H16 119.8
C16 C17 C18 119.8(3)
C16 C17 H17 120.1
C18 C17 H17 120.1
C17 C18 C19 119.9(3)
C17 C18 H18 120.0
C19 C18 H18 120.0
C18 C19 C14 121.0(3)
C18 C19 H19 119.5
C14 C19 H19 119.5
C9 O2 C8 117.9(2)
C13 O4 C11 114.9(2)

loop_
_geom_bond_atom_site_label_1
_geom_bond_atom_site_label_2
_geom_bond_distance
C1 C8 1.516(3)
C1 C7 1.522(4)
C1 C2 1.555(4)
C1 H1 1.0000
C2 C3 1.524(4)
C2 C6 1.564(4)
C2 H2 1.0000
C3 C4 1.525(4)
C3 H3A 0.9900
C3 H3B 0.9900
C4 C5 1.525(4)
C4 H4A 0.9900
C4 H4B 0.9900
C5 C6 1.534(4)
C5 H5A 0.9900
C5 H5B 0.9900
C6 C7 1.505(4)
C6 H6 1.0000
C7 O1 1.207(3)
C8 O2 1.462(3)
C8 C11 1.522(4)
C8 H8 1.0000
C9 O3 1.198(4)
C9 O2 1.343(4)
C9 C10 1.497(4)
C10 H10A 0.9800
C10 H10B 0.9800
C10 H10C 0.9800
C11 O4 1.436(3)
C11 C12 1.511(4)
C11 H11 1.0000
C12 H12A 0.9800
C12 H12B 0.9800
C12 H12C 0.9800
C13 O4 1.413(3)
C13 C14 1.506(4)
C13 H13A 0.9900
C13 H13B 0.9900
C14 C15 1.379(4)
C14 C19 1.385(4)
C15 C16 1.384(4)
C15 H15 0.9500
C16 C17 1.368(4)
C16 H16 0.9500
C17 C18 1.374(5)
C17 H17 0.9500
C18 C19 1.379(4)
C18 H18 0.9500
C19 H19 0.9500

loop_
_geom_torsion_atom_site_label_1
_geom_torsion_atom_site_label_2
_geom_torsion_atom_site_label_3
_geom_torsion_atom_site_label_4
_geom_torsion
C8 C1 C2 C3 -129.9(2)
C7 C1 C2 C3 111.1(2)
C8 C1 C2 C6 123.1(2)
C7 C1 C2 C6 4.12(19)
C1 C2 C3 C4 -70.7(3)
C6 C2 C3 C4 26.8(3)
C2 C3 C4 C5 -39.6(3)
C3 C4 C5 C6 36.5(3)
C4 C5 C6 C7 76.6(3)
C4 C5 C6 C2 -19.7(3)
C3 C2 C6 C7 -121.0(2)
C1 C2 C6 C7 -4.2(2)
C3 C2 C6 C5 -4.4(3)
C1 C2 C6 C5 112.4(2)
C5 C6 C7 O1 79.4(4)
C2 C6 C7 O1 -173.1(3)
C5 C6 C7 C1 -103.2(3)
C2 C6 C7 C1 4.3(2)
C8 C1 C7 O1 52.3(4)
C2 C1 C7 O1 173.1(3)
C8 C1 C7 C6 -125.1(2)
C2 C1 C7 C6 -4.3(2)
C7 C1 C8 O2 47.9(3)
C2 C1 C8 O2 -55.0(3)
C7 C1 C8 C11 -69.6(3)
C2 C1 C8 C11 -172.5(2)
O2 C8 C11 O4 61.8(3)
C1 C8 C11 O4 179.85(19)
O2 C8 C11 C12 -179.9(2)
C1 C8 C11 C12 -61.9(3)
O4 C13 C14 C15 -9.9(4)
O4 C13 C14 C19 169.4(3)
C19 C14 C15 C16 0.7(4)
C13 C14 C15 C16 179.9(3)
C14 C15 C16 C17 -0.2(5)
C15 C16 C17 C18 -0.1(5)
C16 C17 C18 C19 0.0(5)
C17 C18 C19 C14 0.5(5)
C15 C14 C19 C18 -0.8(5)
C13 C14 C19 C18 179.9(3)
O3 C9 O2 C8 -7.3(4)
C10 C9 O2 C8 171.6(2)
C1 C8 O2 C9 118.9(3)
C11 C8 O2 C9 -118.2(3)
C14 C13 O4 C11 175.6(2)
C12 C11 O4 C13 131.8(2)
C8 C11 O4 C13 -107.0(3)
